data_7008224
loop_
_publ_author_name
'Bowmaker, Graham A.'
'Assadollahzadeh, Behnam'
'Brodie, Andrew M.'
'Ainscough, Eric W.'
'Freeman, Graham H.'
'Jameson, Geoffrey B.'

_publ_section_title
;
 Structural and spectroscopic studies on mercury(II) tribenzylphosphine
 complexes.
;
_journal_issue 9
_journal_name_full 'Dalton transactions (Cambridge, England : 2003)'
_journal_page_first 1602
_journal_page_last 1612
_journal_paper_doi 10.1039/b419253b
_journal_year 2005
_chemical_formula_sum 'C23 H24 Cl Hg N2 O3 P'
_chemical_formula_weight 643.45
_chemical_name_systematic
;
?
;
_space_group_IT_number 14
_symmetry_cell_setting monoclinic
_symmetry_space_group_name_Hall '-P 2yn'
_symmetry_space_group_name_H-M 'P 1 21/n 1'
_atom_sites_solution_hydrogens geom
_atom_sites_solution_primary direct
_atom_sites_solution_secondary difmap
_audit_creation_method SHELXL-97
_cell_angle_alpha 90.00
_cell_angle_beta 95.492(1)
_cell_angle_gamma 90.00
_cell_formula_units_Z 4
_cell_length_a 11.2708(2)
_cell_length_b 9.87260(10)
_cell_length_c 20.6739(2)
_cell_measurement_reflns_used 4680
_cell_measurement_temperature 83(2)
_cell_measurement_theta_max 26.41
_cell_measurement_theta_min 1.98
_cell_volume 2289.87(5)
_computing_cell_refinement 'Siemens SMART (Siemens, 1995)'
_computing_data_collection 'Siemens SMART (Siemens, 1995)'
_computing_data_reduction 'Siemens SAINT (Siemens, 1995)'
_computing_molecular_graphics 'Siemens SHELXTL (Siemens, 1994)'
_computing_publication_material 'SHELXL-97 (Sheldrick, 1997)'
_computing_structure_refinement 'SHELXL-97 (Sheldrick, 1997)'
_computing_structure_solution 'SHELXS-97 (Sheldrick, 1990)'
_diffrn_ambient_temperature 83(2)
_diffrn_measured_fraction_theta_full 0.996
_diffrn_measured_fraction_theta_max 0.996
_diffrn_measurement_device_type 'Siemens SMART'
_diffrn_measurement_method 'Area dectector /w scans'
_diffrn_radiation_monochromator graphite
_diffrn_radiation_source 'fine-focus sealed tube'
_diffrn_radiation_type MoK\a
_diffrn_radiation_wavelength 0.71073
_diffrn_reflns_av_R_equivalents 0.0379
_diffrn_reflns_av_sigmaI/netI 0.0347
_diffrn_reflns_limit_h_max 14
_diffrn_reflns_limit_h_min -13
_diffrn_reflns_limit_k_max 9
_diffrn_reflns_limit_k_min -12
_diffrn_reflns_limit_l_max 23
_diffrn_reflns_limit_l_min -25
_diffrn_reflns_number 13436
_diffrn_reflns_theta_full 26.41
_diffrn_reflns_theta_max 26.41
_diffrn_reflns_theta_min 1.98
_exptl_absorpt_coefficient_mu 6.936
_exptl_absorpt_correction_T_max 0.3376
_exptl_absorpt_correction_T_min 0.1679
_exptl_absorpt_correction_type multi-scan
_exptl_absorpt_process_details 'blessing, Acta Cryst., (1995) A51, 33-38'
_exptl_crystal_colour colourless
_exptl_crystal_density_diffrn 1.866
_exptl_crystal_density_method 'not measured'
_exptl_crystal_description fragment
_exptl_crystal_F_000 1248
_exptl_crystal_size_max 0.40
_exptl_crystal_size_mid 0.20
_exptl_crystal_size_min 0.20
_refine_diff_density_max 1.693
_refine_diff_density_min -1.809
_refine_diff_density_rms 0.165
_refine_ls_extinction_method none
_refine_ls_goodness_of_fit_ref 1.091
_refine_ls_hydrogen_treatment constr
_refine_ls_matrix_type full
_refine_ls_number_parameters 281
_refine_ls_number_reflns 4680
_refine_ls_number_restraints 0
_refine_ls_restrained_S_all 1.091
_refine_ls_R_factor_all 0.0251
_refine_ls_R_factor_gt 0.0235
_refine_ls_shift/su_max 0.102
_refine_ls_shift/su_mean 0.003
_refine_ls_structure_factor_coef Fsqd
_refine_ls_weighting_details 'calc w=1/[\s^2^(Fo^2^)+(0.0312P)^2^+2.1070P] where P=(Fo^2^+2Fc^2^)/3'
_refine_ls_weighting_scheme calc
_refine_ls_wR_factor_gt 0.0601
_refine_ls_wR_factor_ref 0.0609
_reflns_number_gt 4423
_reflns_number_total 4680
_reflns_threshold_expression >2sigma(I)
_cod_data_source_file b419253b.txt
_cod_data_source_block 3_chloride
_cod_original_sg_symbol_H-M P2(1)/n
_cod_database_code 7008224

loop_
_symmetry_equiv_pos_as_xyz
'x, y, z'
'-x+1/2, y+1/2, -z+1/2'
'-x, -y, -z'
'x-1/2, -y-1/2, z-1/2'

loop_
_atom_site_label
_atom_site_type_symbol
_atom_site_fract_x
_atom_site_fract_y
_atom_site_fract_z
_atom_site_U_iso_or_equiv
_atom_site_adp_type
_atom_site_occupancy
_atom_site_symmetry_multiplicity
_atom_site_calc_flag
_atom_site_refinement_flags
_atom_site_disorder_assembly
_atom_site_disorder_group
Hg1 Hg 0.850998(9) 0.069005(10) 0.201245(5) 0.01070(6) Uani 1 1 d . . .
Cl1 Cl 0.71837(7) 0.12924(8) 0.11201(4) 0.01684(16) Uani 1 1 d . . .
P1 P 1.00599(7) -0.04061(8) 0.26713(4) 0.00938(15) Uani 1 1 d . . .
O1 O 0.6713(2) 0.0059(2) 0.26897(11) 0.0174(5) Uani 1 1 d . . .
O3 O 0.76300(19) 0.3051(2) 0.25472(11) 0.0162(5) Uani 1 1 d . . .
O2 O 0.93546(19) 0.3259(2) 0.21675(12) 0.0174(5) Uani 1 1 d . . .
N1 N 0.8426(2) 0.3786(3) 0.23456(13) 0.0126(5) Uani 1 1 d . . .
C11 C 0.9659(3) -0.0795(3) 0.34870(16) 0.0129(6) Uani 1 1 d . . .
H11A H 0.8837 -0.1099 0.3461 0.016 Uiso 1 1 calc R . .
H11B H 1.0160 -0.1523 0.3672 0.016 Uiso 1 1 calc R . .
C12 C 0.9809(3) 0.0437(3) 0.39230(15) 0.0122(6) Uani 1 1 d . . .
C13 C 0.8998(3) 0.1518(3) 0.38411(15) 0.0146(6) Uani 1 1 d . . .
H13 H 0.8333 0.1450 0.3539 0.018 Uiso 1 1 calc R . .
C14 C 0.9187(3) 0.2694(3) 0.42117(16) 0.0176(6) Uani 1 1 d . . .
H14 H 0.8657 0.3415 0.4150 0.021 Uiso 1 1 calc R . .
C15 C 1.0168(3) 0.2788(3) 0.46737(16) 0.0181(6) Uani 1 1 d . . .
H15 H 1.0295 0.3569 0.4922 0.022 Uiso 1 1 calc R . .
C16 C 1.0962(3) 0.1699(3) 0.47611(16) 0.0182(7) Uani 1 1 d . . .
H16 H 1.1611 0.1750 0.5074 0.022 Uiso 1 1 calc R . .
C17 C 1.0783(3) 0.0542(3) 0.43829(16) 0.0147(6) Uani 1 1 d . . .
H17 H 1.1323 -0.0170 0.4439 0.018 Uiso 1 1 calc R . .
C21 C 1.0366(3) -0.2017(3) 0.22808(15) 0.0136(6) Uani 1 1 d . . .
H21A H 1.1164 -0.2312 0.2436 0.016 Uiso 1 1 calc R . .
H21B H 0.9811 -0.2694 0.2410 0.016 Uiso 1 1 calc R . .
C22 C 1.0267(3) -0.1941(3) 0.15438(15) 0.0120(6) Uani 1 1 d . . .
C23 C 1.1262(3) -0.1814(3) 0.12011(17) 0.0175(7) Uani 1 1 d . . .
H23 H 1.2020 -0.1817 0.1423 0.021 Uiso 1 1 calc R . .
C24 C 1.1137(3) -0.1682(3) 0.05296(17) 0.0203(7) Uani 1 1 d . . .
H24 H 1.1811 -0.1588 0.0307 0.024 Uiso 1 1 calc R . .
C25 C 1.0017(3) -0.1688(3) 0.01856(16) 0.0195(7) Uani 1 1 d . . .
H25 H 0.9937 -0.1588 -0.0264 0.023 Uiso 1 1 calc R . .
C26 C 0.9020(3) -0.1845(3) 0.05229(16) 0.0192(7) Uani 1 1 d . . .
H26 H 0.8265 -0.1867 0.0297 0.023 Uiso 1 1 calc R . .
C27 C 0.9139(3) -0.1970(3) 0.11958(16) 0.0168(6) Uani 1 1 d . . .
H27 H 0.8464 -0.2074 0.1417 0.020 Uiso 1 1 calc R . .
C31 C 1.1428(3) 0.0593(3) 0.28164(17) 0.0124(6) Uani 1 1 d . . .
H31A H 1.1214 0.1501 0.2943 0.015 Uiso 1 1 calc R . .
H31B H 1.1915 0.0198 0.3180 0.015 Uiso 1 1 calc R . .
C32 C 1.2171(3) 0.0700(3) 0.22486(16) 0.0111(6) Uani 1 1 d . . .
C33 C 1.3230(3) -0.0047(3) 0.22532(16) 0.0142(6) Uani 1 1 d . . .
H33 H 1.3465 -0.0608 0.2603 0.017 Uiso 1 1 calc R . .
C34 C 1.3930(3) 0.0047(3) 0.17387(16) 0.0170(7) Uani 1 1 d . . .
H34 H 1.4630 -0.0454 0.1744 0.020 Uiso 1 1 calc R . .
C35 C 1.3588(3) 0.0887(3) 0.12163(17) 0.0172(7) Uani 1 1 d . . .
H35 H 1.4053 0.0938 0.0869 0.021 Uiso 1 1 calc R . .
C36 C 1.2552(3) 0.1653(3) 0.12106(16) 0.0164(6) Uani 1 1 d . . .
H36 H 1.2332 0.2226 0.0863 0.020 Uiso 1 1 calc R . .
C37 C 1.1844(3) 0.1563(3) 0.17257(15) 0.0139(6) Uani 1 1 d . . .
H37 H 1.1152 0.2078 0.1722 0.017 Uiso 1 1 calc R . .
N41 N 1.1187(3) 0.4634(3) 0.09423(16) 0.0257(7) Uani 1 1 d . . .
C41 C 0.8880(3) 0.4546(4) 0.07536(18) 0.0215(7) Uani 1 1 d . . .
H41A H 0.8627 0.4853 0.0322 0.032 Uiso 1 1 calc R . .
H41B H 0.8539 0.5118 0.1063 0.032 Uiso 1 1 calc R . .
H41C H 0.8618 0.3631 0.0805 0.032 Uiso 1 1 calc R . .
C42 C 1.0185(3) 0.4605(3) 0.08623(16) 0.0182(7) Uani 1 1 d . . .

loop_
_atom_site_aniso_label
_atom_site_aniso_U_11
_atom_site_aniso_U_22
_atom_site_aniso_U_33
_atom_site_aniso_U_23
_atom_site_aniso_U_13
_atom_site_aniso_U_12
Hg1 0.01104(8) 0.00946(8) 0.01125(8) 0.00164(4) -0.00077(5) 0.00061(4)
Cl1 0.0192(3) 0.0149(4) 0.0151(4) 0.0021(3) -0.0050(3) 0.0027(3)
P1 0.0101(3) 0.0080(3) 0.0099(4) -0.0002(3) 0.0003(3) 0.0000(3)
O1 0.0207(11) 0.0087(10) 0.0236(13) 0.0010(9) 0.0062(10) -0.0013(9)
O3 0.0155(10) 0.0150(11) 0.0185(12) 0.0027(9) 0.0041(9) -0.0011(9)
O2 0.0118(10) 0.0154(11) 0.0252(13) -0.0038(9) 0.0038(9) 0.0021(8)
N1 0.0131(12) 0.0114(12) 0.0128(13) -0.0014(10) -0.0019(10) 0.0019(10)
C11 0.0145(15) 0.0129(15) 0.0113(16) 0.0008(11) 0.0008(12) -0.0007(11)
C12 0.0140(14) 0.0114(13) 0.0117(15) 0.0014(12) 0.0047(12) -0.0021(11)
C13 0.0113(13) 0.0184(15) 0.0138(15) 0.0013(12) 0.0002(12) -0.0005(12)
C14 0.0172(15) 0.0169(16) 0.0194(16) 0.0000(13) 0.0057(13) 0.0031(12)
C15 0.0221(16) 0.0170(16) 0.0161(16) -0.0050(13) 0.0069(13) -0.0038(13)
C16 0.0157(15) 0.0247(17) 0.0137(16) -0.0039(13) -0.0009(12) -0.0041(13)
C17 0.0159(16) 0.0184(16) 0.0099(15) 0.0014(11) 0.0010(13) 0.0020(11)
C21 0.0161(14) 0.0093(14) 0.0150(15) -0.0002(12) -0.0015(12) 0.0024(11)
C22 0.0155(14) 0.0070(13) 0.0134(15) -0.0021(11) 0.0007(12) 0.0013(11)
C23 0.0156(15) 0.0151(16) 0.0218(18) -0.0074(13) 0.0015(13) -0.0008(12)
C24 0.0220(16) 0.0185(16) 0.0219(18) -0.0056(13) 0.0102(14) -0.0031(13)
C25 0.0293(17) 0.0172(16) 0.0125(16) -0.0027(12) 0.0044(14) 0.0031(13)
C26 0.0179(15) 0.0228(17) 0.0163(16) -0.0037(13) -0.0015(13) 0.0007(13)
C27 0.0144(14) 0.0181(16) 0.0185(16) -0.0037(13) 0.0038(12) -0.0016(12)
C31 0.0115(15) 0.0147(16) 0.0107(15) -0.0029(11) -0.0006(12) -0.0024(10)
C32 0.0097(14) 0.0122(15) 0.0114(16) -0.0026(10) 0.0007(12) -0.0046(10)
C33 0.0155(14) 0.0108(14) 0.0164(16) -0.0008(12) 0.0008(12) -0.0007(12)
C34 0.0133(14) 0.0162(15) 0.0217(17) -0.0041(13) 0.0025(13) -0.0007(12)
C35 0.0176(16) 0.0208(16) 0.0142(16) -0.0040(13) 0.0065(13) -0.0057(12)
C36 0.0195(15) 0.0151(15) 0.0139(15) 0.0013(12) -0.0016(13) -0.0016(12)
C37 0.0114(13) 0.0130(14) 0.0167(16) -0.0033(12) -0.0017(12) 0.0001(11)
N41 0.0278(17) 0.0221(15) 0.0272(17) 0.0035(13) 0.0027(14) -0.0031(13)
C41 0.0218(17) 0.0227(17) 0.0199(18) 0.0025(14) 0.0011(14) -0.0002(13)
C42 0.0286(19) 0.0133(14) 0.0130(16) 0.0011(12) 0.0031(14) 0.0013(13)

loop_
_atom_type_symbol
_atom_type_description
_atom_type_scat_dispersion_real
_atom_type_scat_dispersion_imag
_atom_type_scat_source
C C 0.0033 0.0016 'International Tables Vol C Tables 4.2.6.8 and 6.1.1.4'
H H 0.0000 0.0000 'International Tables Vol C Tables 4.2.6.8 and 6.1.1.4'
N N 0.0061 0.0033 'International Tables Vol C Tables 4.2.6.8 and 6.1.1.4'
O O 0.0106 0.0060 'International Tables Vol C Tables 4.2.6.8 and 6.1.1.4'
P P 0.1023 0.0942 'International Tables Vol C Tables 4.2.6.8 and 6.1.1.4'
Cl Cl 0.1484 0.1585 'International Tables Vol C Tables 4.2.6.8 and 6.1.1.4'
Hg Hg -2.3894 9.2266 'International Tables Vol C Tables 4.2.6.8 and 6.1.1.4'

loop_
_geom_angle_atom_site_label_1
_geom_angle_atom_site_label_2
_geom_angle_atom_site_label_3
_geom_angle
_geom_angle_site_symmetry_1
_geom_angle_site_symmetry_3
_geom_angle_publ_flag
Cl1 Hg1 P1 161.77(3) . . ?
Cl1 Hg1 O1 90.77(5) . . ?
P1 Hg1 O1 98.50(5) . . ?
Cl1 Hg1 O2 92.64(5) . . ?
P1 Hg1 O2 97.34(5) . . ?
O1 Hg1 O2 115.78(7) . . ?
Cl1 Hg1 O3 82.88(5) . . ?
P1 Hg1 O3 114.97(5) . . ?
O1 Hg1 O3 70.68(6) . . ?
O2 Hg1 O3 46.38(6) . . ?
Cl1 Hg1 O3 101.25(4) . 2_645 ?
P1 Hg1 O3 75.49(4) . 2_645 ?
O1 Hg1 O3 44.11(6) . 2_645 ?
O2 Hg1 O3 154.93(6) . 2_645 ?
O3 Hg1 O3 114.430(6) . 2_645 ?
C11 P1 C31 103.93(15) . . ?
C11 P1 C21 107.33(14) . . ?
C31 P1 C21 110.43(14) . . ?
C11 P1 Hg1 113.09(11) . . ?
C31 P1 Hg1 114.24(11) . . ?
C21 P1 Hg1 107.62(10) . . ?
N1 O1 Hg1 107.46(16) 2_645 . ?
N1 O3 Hg1 93.35(16) . . ?
N1 O3 Hg1 86.62(16) . 2_655 ?
Hg1 O3 Hg1 173.51(9) . 2_655 ?
N1 O2 Hg1 97.40(17) . . ?
O2 N1 O3 120.0(3) . . ?
O2 N1 O1 119.7(2) . 2_655 ?
O3 N1 O1 120.2(2) . 2_655 ?
O2 N1 Hg1 59.23(15) . . ?
O3 N1 Hg1 63.09(15) . . ?
O1 N1 Hg1 163.65(18) 2_655 . ?
C12 C11 P1 110.9(2) . . ?
C17 C12 C13 119.3(3) . . ?
C17 C12 C11 120.3(3) . . ?
C13 C12 C11 120.3(3) . . ?
C14 C13 C12 120.1(3) . . ?
C15 C14 C13 120.0(3) . . ?
C14 C15 C16 119.6(3) . . ?
C17 C16 C15 120.2(3) . . ?
C12 C17 C16 120.7(3) . . ?
C22 C21 P1 113.6(2) . . ?
C23 C22 C27 118.5(3) . . ?
C23 C22 C21 122.1(3) . . ?
C27 C22 C21 119.4(3) . . ?
C24 C23 C22 120.6(3) . . ?
C25 C24 C23 120.9(3) . . ?
C26 C25 C24 118.9(3) . . ?
C25 C26 C27 120.5(3) . . ?
C26 C27 C22 120.6(3) . . ?
C26 C27 Hg1 116.4(2) . . ?
C22 C27 Hg1 87.06(18) . . ?
C32 C31 P1 115.5(2) . . ?
C37 C32 C33 119.1(3) . . ?
C37 C32 C31 121.3(3) . . ?
C33 C32 C31 119.6(3) . . ?
C34 C33 C32 120.4(3) . . ?
C35 C34 C33 120.1(3) . . ?
C34 C35 C36 120.1(3) . . ?
C35 C36 C37 120.1(3) . . ?
C36 C37 C32 120.1(3) . . ?
N41 C42 C41 179.1(4) . . ?

loop_
_geom_bond_atom_site_label_1
_geom_bond_atom_site_label_2
_geom_bond_distance
_geom_bond_site_symmetry_2
_geom_bond_publ_flag
Hg1 Cl1 2.3375(7) . ?
Hg1 P1 2.3713(8) . ?
Hg1 O1 2.645(2) . ?
Hg1 O2 2.717(2) . ?
Hg1 O3 2.802(2) . ?
Hg1 O3 3.081(2) 2_645 ?
P1 C11 1.828(3) . ?
P1 C31 1.831(3) . ?
P1 C21 1.832(3) . ?
O1 N1 1.268(4) 2_645 ?
O3 N1 1.256(3) . ?
O3 Hg1 3.081(2) 2_655 ?
O2 N1 1.255(3) . ?
N1 O1 1.268(4) 2_655 ?
C11 C12 1.513(4) . ?
C12 C17 1.386(5) . ?
C12 C13 1.405(4) . ?
C13 C14 1.396(4) . ?
C14 C15 1.394(5) . ?
C15 C16 1.399(5) . ?
C16 C17 1.388(4) . ?
C21 C22 1.519(4) . ?
C22 C23 1.388(4) . ?
C22 C27 1.400(4) . ?
C23 C24 1.388(5) . ?
C24 C25 1.388(5) . ?
C25 C26 1.387(5) . ?
C26 C27 1.390(5) . ?
C31 C32 1.509(4) . ?
C32 C37 1.398(4) . ?
C32 C33 1.403(4) . ?
C33 C34 1.387(5) . ?
C34 C35 1.387(5) . ?
C35 C36 1.391(5) . ?
C36 C37 1.393(4) . ?
N41 C42 1.126(5) . ?
C41 C42 1.468(5) . ?
